data_2223945
loop_
_publ_author_name
'Song, Li'

_publ_section_title
;
 Bis(dimethyl
 sulfoxide-\k<i>O</i>)bis(mercaptoacetato-\k^2^<i>O</i>,<i>S</i>)tin(IV)
;
_journal_coeditor_code NG2673
_journal_issue 11
_journal_name_full 'Acta Crystallographica Section E'
_journal_page_first m1450
_journal_paper_doi 10.1107/S160053680904361X
_journal_volume 65
_journal_year 2009
_chemical_formula_iupac '[Sn (C2 H2 O2 S)2 (C2 H6 O S)2]'
_chemical_formula_moiety 'C8 H16 O6 S4 Sn'
_chemical_formula_sum 'C8 H16 O6 S4 Sn'
_chemical_formula_weight 455.14
_chemical_name_systematic
;
Bis(dimethyl
sulfoxide-\k<i>O</i>)bis(mercaptoacetato-\k^2^<i>O</i>,<i>S</i>)tin(IV)
;
_space_group_IT_number 15
_symmetry_cell_setting monoclinic
_symmetry_space_group_name_Hall '-C 2yc'
_symmetry_space_group_name_H-M 'C 1 2/c 1'
_atom_sites_solution_hydrogens geom
_atom_sites_solution_primary direct
_atom_sites_solution_secondary difmap
_audit_creation_method SHELXL-97
_cell_angle_alpha 90.00
_cell_angle_beta 107.124(5)
_cell_angle_gamma 90.00
_cell_formula_units_Z 4
_cell_length_a 13.3460(17)
_cell_length_b 8.2706(7)
_cell_length_c 14.9053(18)
_cell_measurement_reflns_used 2229
_cell_measurement_temperature 130(2)
_cell_measurement_theta_max 27.4835
_cell_measurement_theta_min 3.0910
_cell_volume 1572.3(3)
_computing_cell_refinement 'PROCESS-AUTO (Rigaku, 1998)'
_computing_data_collection 'PROCESS-AUTO (Rigaku, 1998)'
_computing_data_reduction 'CrystalStructure (Rigaku/MSC, 2004)'
_computing_molecular_graphics 'SHELXTL (Sheldrick, 2008)'
_computing_publication_material 'SHELXTL (Sheldrick, 2008)'
_computing_structure_refinement 'SHELXL97 (Sheldrick, 2008)'
_computing_structure_solution 'SHELXS97 (Sheldrick, 2008)'
_diffrn_ambient_temperature 130(2)
_diffrn_detector_area_resol_mean 14.6306
_diffrn_measured_fraction_theta_full 0.996
_diffrn_measured_fraction_theta_max 0.996
_diffrn_measurement_device_type 'Rigaku R-AXIS RAPID'
_diffrn_measurement_method CCD_Profile_fitting
_diffrn_radiation_monochromator graphite
_diffrn_radiation_source 'fine-focus sealed tube'
_diffrn_radiation_type MoK\a
_diffrn_radiation_wavelength 0.71075
_diffrn_reflns_av_R_equivalents 0.0206
_diffrn_reflns_av_sigmaI/netI 0.0200
_diffrn_reflns_limit_h_max 17
_diffrn_reflns_limit_h_min -11
_diffrn_reflns_limit_k_max 10
_diffrn_reflns_limit_k_min -10
_diffrn_reflns_limit_l_max 19
_diffrn_reflns_limit_l_min -19
_diffrn_reflns_number 5801
_diffrn_reflns_theta_full 27.48
_diffrn_reflns_theta_max 27.48
_diffrn_reflns_theta_min 3.19
_exptl_absorpt_coefficient_mu 2.171
_exptl_absorpt_correction_T_max 0.7365
_exptl_absorpt_correction_T_min 0.6706
_exptl_absorpt_correction_type multi-scan
_exptl_absorpt_process_details '(ABSCOR; Higashi, 1995)'
_exptl_crystal_colour White
_exptl_crystal_density_diffrn 1.923
_exptl_crystal_density_method 'not measured'
_exptl_crystal_description Prism
_exptl_crystal_F_000 904
_exptl_crystal_size_max 0.20
_exptl_crystal_size_mid 0.15
_exptl_crystal_size_min 0.15
_refine_diff_density_max 0.753
_refine_diff_density_min -0.429
_refine_ls_extinction_method none
_refine_ls_goodness_of_fit_ref 1.096
_refine_ls_hydrogen_treatment constr
_refine_ls_matrix_type full
_refine_ls_number_parameters 87
_refine_ls_number_reflns 1800
_refine_ls_number_restraints 0
_refine_ls_restrained_S_all 1.096
_refine_ls_R_factor_all 0.0217
_refine_ls_R_factor_gt 0.0200
_refine_ls_shift/su_max 0.001
_refine_ls_shift/su_mean 0.000
_refine_ls_structure_factor_coef Fsqd
_refine_ls_weighting_details 'calc w=1/[\s^2^(Fo^2^)+(0.0207P)^2^+2.5592P] where P=(Fo^2^+2Fc^2^)/3'
_refine_ls_weighting_scheme calc
_refine_ls_wR_factor_gt 0.0462
_refine_ls_wR_factor_ref 0.0470
_reflns_number_gt 1718
_reflns_number_total 1800
_reflns_threshold_expression I>2\s(I)
_cod_data_source_file ng2673.cif
_cod_data_source_block I
_cod_depositor_comments
;
The following automatic conversions were performed:
'_exptl_absorpt_correction_type' value 'Multi-scan' changed to
'multi-scan' according to
'/home/saulius/struct/CIF-dictionaries/cif_core.dic' dictionary named
'cif_core.dic' version 2.4.1 from 2010-06-29.

Automatic conversion script
Id: cif_fix_enum 1527 2010-12-29 10:47:43Z saulius 

The following automatic conversions were performed:

'_exptl_absorpt_correction_type' value 'Multi-scan' changed to
'multi-scan' according to
/home/saulius/struct/CIF-dictionaries/cif_core.dic dictionary named
'cif_core.dic' version 2.4.1 from 2010-06-29.

Automatic conversion script
Id: cif_fix_values 1715 2011-07-08 13:25:40Z adriana 
;
_cod_original_sg_symbol_H-M 'C 2/c'
_cod_database_code 2223945
_cod_database_fobs_code 2223945

loop_
_symmetry_equiv_pos_as_xyz
'x, y, z'
'-x, y, -z+1/2'
'x+1/2, y+1/2, z'
'-x+1/2, y+1/2, -z+1/2'
'-x, -y, -z'
'x, -y, z-1/2'
'-x+1/2, -y+1/2, -z'
'x+1/2, -y+1/2, z-1/2'

loop_
_atom_site_type_symbol
_atom_site_label
_atom_site_fract_x
_atom_site_fract_y
_atom_site_fract_z
_atom_site_U_iso_or_equiv
_atom_site_adp_type
_atom_site_calc_flag
_atom_site_refinement_flags
_atom_site_occupancy
_atom_site_disorder_assembly
_atom_site_disorder_group
Sn Sn1 0.0000 0.20692(2) 0.7500 0.01316(7) Uani d S 1 . .
S S1 -0.04306(4) 0.02254(7) 0.61815(4) 0.02162(12) Uani d . 1 . .
S S2 0.22228(4) 0.12036(6) 0.71261(3) 0.01444(11) Uani d . 1 . .
O O1 -0.04086(11) 0.39054(17) 0.65158(10) 0.0164(3) Uani d . 1 . .
O O2 -0.13288(14) 0.4586(2) 0.50766(10) 0.0285(4) Uani d . 1 . .
O O3 0.16014(11) 0.24764(18) 0.75112(10) 0.0179(3) Uani d . 1 . .
C C1 -0.09221(16) 0.3555(3) 0.56564(14) 0.0194(4) Uani d . 1 . .
C C2 -0.1050(2) 0.1784(3) 0.53429(16) 0.0296(5) Uani d . 1 . .
H H2B -0.0781 0.1677 0.4794 0.036 Uiso calc R 1 . .
H H2A -0.1811 0.1547 0.5122 0.036 Uiso calc R 1 . .
C C3 0.22763(19) 0.2033(3) 0.60389(15) 0.0239(5) Uani d . 1 . .
H H3A 0.1588 0.1928 0.5571 0.036 Uiso calc R 1 . .
H H3B 0.2801 0.1449 0.5823 0.036 Uiso calc R 1 . .
H H3C 0.2469 0.3178 0.6124 0.036 Uiso calc R 1 . .
C C4 0.35322(16) 0.1546(3) 0.78190(16) 0.0215(4) Uani d . 1 . .
H H4A 0.3626 0.1143 0.8457 0.032 Uiso calc R 1 . .
H H4B 0.3682 0.2708 0.7842 0.032 Uiso calc R 1 . .
H H4C 0.4013 0.0978 0.7542 0.032 Uiso calc R 1 . .

loop_
_atom_site_aniso_label
_atom_site_aniso_U_11
_atom_site_aniso_U_22
_atom_site_aniso_U_33
_atom_site_aniso_U_12
_atom_site_aniso_U_13
_atom_site_aniso_U_23
Sn1 0.00996(10) 0.01364(11) 0.01662(10) 0.000 0.00506(7) 0.000
S1 0.0191(3) 0.0178(3) 0.0260(3) 0.0000(2) 0.0035(2) -0.0068(2)
S2 0.0111(2) 0.0132(2) 0.0194(2) 0.00096(18) 0.00510(19) -0.00037(17)
O1 0.0143(7) 0.0163(7) 0.0177(6) -0.0018(6) 0.0033(6) 0.0011(5)
O2 0.0319(9) 0.0303(9) 0.0192(7) 0.0098(7) 0.0013(7) 0.0025(7)
O3 0.0106(7) 0.0193(7) 0.0259(7) -0.0017(6) 0.0086(6) -0.0053(6)
C1 0.0132(10) 0.0253(11) 0.0206(10) 0.0041(8) 0.0063(8) -0.0018(8)
C2 0.0264(12) 0.0304(13) 0.0231(11) 0.0113(10) -0.0065(10) -0.0076(9)
C3 0.0250(12) 0.0303(12) 0.0180(9) 0.0026(9) 0.0088(9) 0.0008(9)
C4 0.0117(10) 0.0217(10) 0.0280(11) 0.0037(8) 0.0013(9) -0.0023(9)

loop_
_atom_type_symbol
_atom_type_description
_atom_type_scat_dispersion_real
_atom_type_scat_dispersion_imag
_atom_type_scat_source
C C 0.0033 0.0016 'International Tables Vol C Tables 4.2.6.8 and 6.1.1.4'
H H 0.0000 0.0000 'International Tables Vol C Tables 4.2.6.8 and 6.1.1.4'
O O 0.0106 0.0060 'International Tables Vol C Tables 4.2.6.8 and 6.1.1.4'
S S 0.1246 0.1234 'International Tables Vol C Tables 4.2.6.8 and 6.1.1.4'
Sn Sn -0.6537 1.4246 'International Tables Vol C Tables 4.2.6.8 and 6.1.1.4'

loop_
_geom_angle_atom_site_label_1
_geom_angle_atom_site_label_2
_geom_angle_atom_site_label_3
_geom_angle_site_symmetry_1
_geom_angle_site_symmetry_3
_geom_angle
_geom_angle_publ_flag
O1 Sn1 O1 2_556 . 85.61(8) ?
O1 Sn1 O3 2_556 . 80.01(6) ?
O1 Sn1 O3 . . 86.83(6) ?
O1 Sn1 O3 2_556 2_556 86.83(6) ?
O1 Sn1 O3 . 2_556 80.01(6) ?
O3 Sn1 O3 . 2_556 162.05(8) ?
O1 Sn1 S1 2_556 . 171.18(4) ?
O1 Sn1 S1 . . 86.38(4) ?
O3 Sn1 S1 . . 95.88(4) ?
O3 Sn1 S1 2_556 . 95.41(4) ?
O1 Sn1 S1 2_556 2_556 86.38(4) ?
O1 Sn1 S1 . 2_556 171.18(4) ?
O3 Sn1 S1 . 2_556 95.41(4) ?
O3 Sn1 S1 2_556 2_556 95.88(4) ?
S1 Sn1 S1 . 2_556 101.85(3) ?
C2 S1 Sn1 . . 93.60(8) ?
O3 S2 C4 . . 102.64(9) ?
O3 S2 C3 . . 104.15(10) ?
C4 S2 C3 . . 99.90(11) ?
C1 O1 Sn1 . . 119.26(14) ?
S2 O3 Sn1 . . 121.82(8) ?
O2 C1 O1 . . 122.6(2) ?
O2 C1 C2 . . 117.72(19) ?
O1 C1 C2 . . 119.67(19) ?
C1 C2 S1 . . 118.77(16) ?
C1 C2 H2B . . 107.6 ?
S1 C2 H2B . . 107.6 ?
C1 C2 H2A . . 107.6 ?
S1 C2 H2A . . 107.6 ?
H2B C2 H2A . . 107.1 ?
S2 C3 H3A . . 109.5 ?
S2 C3 H3B . . 109.5 ?
H3A C3 H3B . . 109.5 ?
S2 C3 H3C . . 109.5 ?
H3A C3 H3C . . 109.5 ?
H3B C3 H3C . . 109.5 ?
S2 C4 H4A . . 109.5 ?
S2 C4 H4B . . 109.5 ?
H4A C4 H4B . . 109.5 ?
S2 C4 H4C . . 109.5 ?
H4A C4 H4C . . 109.5 ?
H4B C4 H4C . . 109.5 ?

loop_
_geom_bond_atom_site_label_1
_geom_bond_atom_site_label_2
_geom_bond_site_symmetry_2
_geom_bond_distance
_geom_bond_publ_flag
Sn1 O1 2_556 2.0699(14) ?
Sn1 O1 . 2.0699(14) ?
Sn1 O3 . 2.1587(14) ?
Sn1 O3 2_556 2.1587(14) ?
Sn1 S1 . 2.4193(6) ?
Sn1 S1 2_556 2.4193(6) ?
S1 C2 . 1.817(2) ?
S2 O3 . 1.5511(15) ?
S2 C4 . 1.771(2) ?
S2 C3 . 1.780(2) ?
O1 C1 . 1.295(2) ?
O2 C1 . 1.222(3) ?
C1 C2 . 1.531(3) ?
C2 H2B . 0.9900 ?
C2 H2A . 0.9900 ?
C3 H3A . 0.9800 ?
C3 H3B . 0.9800 ?
C3 H3C . 0.9800 ?
C4 H4A . 0.9800 ?
C4 H4B . 0.9800 ?
C4 H4C . 0.9800 ?

loop_
_geom_torsion_atom_site_label_1
_geom_torsion_atom_site_label_2
_geom_torsion_atom_site_label_3
_geom_torsion_atom_site_label_4
_geom_torsion_site_symmetry_1
_geom_torsion_site_symmetry_2
_geom_torsion_site_symmetry_3
_geom_torsion_site_symmetry_4
_geom_torsion
_geom_torsion_publ_flag
O1 Sn1 S1 C2 2_556 . . . -36.3(3) ?
O1 Sn1 S1 C2 . . . . -11.53(10) ?
O3 Sn1 S1 C2 . . . . -97.96(10) ?
O3 Sn1 S1 C2 2_556 . . . 68.06(10) ?
S1 Sn1 S1 C2 2_556 . . . 165.24(9) ?
O1 Sn1 O1 C1 2_556 . . . -169.37(17) ?
O3 Sn1 O1 C1 . . . . 110.43(15) ?
O3 Sn1 O1 C1 2_556 . . . -81.82(15) ?
S1 Sn1 O1 C1 . . . . 14.32(14) ?
S1 Sn1 O1 C1 2_556 . . . -144.6(2) ?
C4 S2 O3 Sn1 . . . . -150.07(11) ?
C3 S2 O3 Sn1 . . . . 106.14(12) ?
O1 Sn1 O3 S2 2_556 . . . 161.54(11) ?
O1 Sn1 O3 S2 . . . . -112.37(10) ?
O3 Sn1 O3 S2 2_556 . . . -155.05(10) ?
S1 Sn1 O3 S2 . . . . -26.35(10) ?
S1 Sn1 O3 S2 2_556 . . . 76.19(10) ?
Sn1 O1 C1 O2 . . . . 168.26(17) ?
Sn1 O1 C1 C2 . . . . -10.7(3) ?
O2 C1 C2 S1 . . . . 178.66(18) ?
O1 C1 C2 S1 . . . . -2.3(3) ?
Sn1 S1 C2 C1 . . . . 10.8(2) ?
